data_4027225
loop_
_publ_author_name
'Veerababurao Kavala'
'Cheng-Chuan Wang'
'Deepak Kumar Barange'
'Chun-Wei Kuo'
'Po-Min Lei'
'Ching-Fa Yao'

_publ_section_title
;
 Synthesis of Isocoumarin Derivatives via the Copper-Catalyzed Tandem
 Sequential Cyclization of 2- Halo-N-phenyl Benzamides and Acyclic
 1,3-Diketones
;
_journal_name_full 'Journal of Organic Chemistry'
_journal_page_first 5022
_journal_page_last 5029
_journal_paper_doi 10.1021/jo300501j
_journal_volume 77
_journal_year 2012
_chemical_formula_moiety 'C13 H9 N O2'
_chemical_formula_sum 'C13 H9 N O2'
_chemical_formula_weight 211.21
_chemical_name_systematic
;
 ?
;
_space_group_IT_number 4
_symmetry_cell_setting monoclinic
_symmetry_space_group_name_Hall 'P 2yb'
_symmetry_space_group_name_H-M 'P 1 21 1'
_atom_sites_solution_hydrogens geom
_atom_sites_solution_primary direct
_atom_sites_solution_secondary difmap
_audit_creation_method SHELXL-97
_cell_angle_alpha 90.00
_cell_angle_beta 96.494(2)
_cell_angle_gamma 90.00
_cell_formula_units_Z 4
_cell_length_a 7.2300(3)
_cell_length_b 11.8600(4)
_cell_length_c 11.2760(5)
_cell_measurement_reflns_used 9584
_cell_measurement_temperature 200(2)
_cell_measurement_theta_max 25.028
_cell_measurement_theta_min 2.037
_cell_volume 960.69(7)
_computing_cell_refinement 'HKL Scalepack (Otwinowski & Minor 1997)'
_computing_data_collection 'Collect (Nonius BV, 1997-2000)'
_computing_data_reduction 'HKL Denzo and Scalepack'
_computing_molecular_graphics 'Ortep-3 for Windows (Farrugia, 1997)'
_computing_publication_material 'WinGX publication routines (Farrugia, 1999)'
_computing_structure_refinement 'SHELXL-97 (Sheldrick, 1997)'
_computing_structure_solution 'SIR92 (Giacovazzo et al, 1993)'
_diffrn_ambient_temperature 200(2)
_diffrn_detector_area_resol_mean 9
_diffrn_measured_fraction_theta_full 0.970
_diffrn_measured_fraction_theta_max 0.970
_diffrn_measurement_device_type KappaCCD
_diffrn_measurement_method 'CCD rotation images, thick slices'
_diffrn_radiation_monochromator graphite
_diffrn_radiation_source 'fine-focus sealed tube'
_diffrn_radiation_type MoK\a
_diffrn_radiation_wavelength 0.71073
_diffrn_reflns_av_R_equivalents 0.0375
_diffrn_reflns_av_sigmaI/netI 0.0391
_diffrn_reflns_limit_h_max 6
_diffrn_reflns_limit_h_min -8
_diffrn_reflns_limit_k_max 14
_diffrn_reflns_limit_k_min -14
_diffrn_reflns_limit_l_max 13
_diffrn_reflns_limit_l_min -13
_diffrn_reflns_number 5455
_diffrn_reflns_theta_full 25.13
_diffrn_reflns_theta_max 25.13
_diffrn_reflns_theta_min 2.50
_exptl_absorpt_coefficient_mu 0.100
_exptl_absorpt_correction_T_max 0.9659
_exptl_absorpt_correction_T_min 0.9453
_exptl_absorpt_correction_type multi-scan
_exptl_absorpt_process_details
;
 ?
;
_exptl_crystal_colour colorless
_exptl_crystal_density_diffrn 1.460
_exptl_crystal_description prism
_exptl_crystal_F_000 440
_exptl_crystal_size_max 0.57
_exptl_crystal_size_mid 0.44
_exptl_crystal_size_min 0.35
_refine_diff_density_max 0.671
_refine_diff_density_min -0.457
_refine_diff_density_rms 0.138
_refine_ls_abs_structure_details 'Flack H D (1983), Acta Cryst. A39, 876-881'
_refine_ls_abs_structure_Flack 1(3)
_refine_ls_extinction_method none
_refine_ls_goodness_of_fit_ref 1.093
_refine_ls_hydrogen_treatment constr
_refine_ls_matrix_type full
_refine_ls_number_parameters 289
_refine_ls_number_reflns 3077
_refine_ls_number_restraints 1
_refine_ls_restrained_S_all 1.093
_refine_ls_R_factor_all 0.0741
_refine_ls_R_factor_gt 0.0606
_refine_ls_shift/su_max 0.005
_refine_ls_shift/su_mean 0.002
_refine_ls_structure_factor_coef Fsqd
_refine_ls_weighting_details 'calc w=1/[\s^2^(Fo^2^)+(0.1307P)^2^+0.3673P] where P=(Fo^2^+2Fc^2^)/3'
_refine_ls_weighting_scheme calc
_refine_ls_wR_factor_gt 0.1805
_refine_ls_wR_factor_ref 0.2005
_reflns_number_gt 2509
_reflns_number_total 3077
_reflns_threshold_expression >2sigma(I)
_cod_data_source_file jo300501j_si_004.cif
_cod_data_source_block 13106
_cod_original_sg_symbol_H-M 'P 21/c'
_cod_database_code 4027225

loop_
_symmetry_equiv_pos_as_xyz
'x, y, z'
'-x, y+1/2, -z'

loop_
_atom_site_label
_atom_site_type_symbol
_atom_site_fract_x
_atom_site_fract_y
_atom_site_fract_z
_atom_site_U_iso_or_equiv
_atom_site_adp_type
_atom_site_occupancy
_atom_site_symmetry_multiplicity
_atom_site_calc_flag
_atom_site_refinement_flags
C1 C 0.6370(6) 0.8807(4) 0.0534(4) 0.0257(11) Uani 1 1 d .
C2 C 0.6891(6) 0.8116(4) 0.1574(4) 0.0220(11) Uani 1 1 d .
C3 C 0.7739(6) 0.8567(4) 0.2650(4) 0.0223(11) Uani 1 1 d .
C4 C 0.7921(6) 0.9792(4) 0.2696(4) 0.0261(12) Uani 1 1 d .
H4 H 0.8459 1.0140 0.3412 0.031 Uiso 1 1 calc R
C5 C 0.7349(6) 1.0431(4) 0.1754(4) 0.0227(11) Uani 1 1 d .
C6 C 0.7449(7) 1.1687(5) 0.1611(4) 0.0344(12) Uani 1 1 d .
H6A H 0.6885 1.1899 0.0811 0.052 Uiso 1 1 calc R
H6B H 0.8754 1.1928 0.1718 0.052 Uiso 1 1 calc R
H6C H 0.6774 1.2054 0.2211 0.052 Uiso 1 1 calc R
C7 C 0.6609(6) 0.6962(4) 0.1516(4) 0.0200(10) Uani 1 1 d .
H7 H 0.6004 0.6625 0.0812 0.024 Uiso 1 1 calc R
C8 C 0.8117(7) 0.6855(5) 0.3522(4) 0.0249(12) Uani 1 1 d .
C9 C 0.7228(6) 0.6295(4) 0.2512(4) 0.0211(12) Uani 1 1 d .
C10 C 0.6990(6) 0.5097(4) 0.2507(4) 0.0252(12) Uani 1 1 d .
H10 H 0.6344 0.4728 0.1836 0.030 Uiso 1 1 calc R
C11 C 0.7712(7) 0.4491(5) 0.3488(4) 0.0270(11) Uani 1 1 d .
H11 H 0.7610 0.3692 0.3484 0.032 Uiso 1 1 calc R
C12 C 0.8598(7) 0.5045(4) 0.4496(4) 0.0293(12) Uani 1 1 d .
H12 H 0.9047 0.4619 0.5182 0.035 Uiso 1 1 calc R
C13 C 0.8826(6) 0.6197(5) 0.4503(4) 0.0256(11) Uani 1 1 d .
H13 H 0.9474 0.6552 0.5183 0.031 Uiso 1 1 calc R
C14 C 0.6331(7) 0.1550(4) 0.5523(4) 0.0254(11) Uani 1 1 d .
C15 C 0.6870(6) 0.2291(5) 0.6574(3) 0.0227(11) Uani 1 1 d .
C16 C 0.7731(6) 0.1767(5) 0.7654(4) 0.0220(11) Uani 1 1 d .
C18 C 0.7347(6) -0.0039(5) 0.6745(4) 0.0294(13) Uani 1 1 d .
C20 C 0.6566(6) 0.3409(4) 0.6503(4) 0.0261(11) Uani 1 1 d .
H20 H 0.5943 0.3734 0.5799 0.031 Uiso 1 1 calc R
C21 C 0.7184(6) 0.4086(5) 0.7488(4) 0.0247(12) Uani 1 1 d .
C22 C 0.8123(6) 0.3553(4) 0.8531(4) 0.0202(11) Uani 1 1 d .
C23 C 0.8813(6) 0.4218(4) 0.9535(3) 0.0258(11) Uani 1 1 d .
H23 H 0.9407 0.3870 1.0236 0.031 Uiso 1 1 calc R
C24 C 0.8612(6) 0.5354(5) 0.9479(4) 0.0292(12) Uani 1 1 d .
H24 H 0.9129 0.5804 1.0131 0.035 Uiso 1 1 calc R
C25 C 0.7651(7) 0.5877(5) 0.8472(4) 0.0329(13) Uani 1 1 d .
H25 H 0.7468 0.6671 0.8472 0.039 Uiso 1 1 calc R
C26 C 0.6987(6) 0.5268(5) 0.7507(4) 0.0286(13) Uani 1 1 d .
H26 H 0.6375 0.5642 0.6827 0.034 Uiso 1 1 calc R
N1 N 0.8356(5) 0.7978(4) 0.3591(3) 0.0250(9) Uani 1 1 d .
N2 N 0.8347(5) 0.2395(3) 0.8613(3) 0.0220(9) Uani 1 1 d .
O1 O 0.5772(4) 0.8467(4) -0.0455(2) 0.0382(10) Uani 1 1 d .
O2 O 0.6564(4) 0.9960(3) 0.0666(3) 0.0286(8) Uani 1 1 d .
O3 O 0.5768(4) 0.1868(4) 0.4556(2) 0.0378(9) Uani 1 1 d .
C17 C 0.7893(6) 0.0584(5) 0.7690(4) 0.0258(12) Uani 1 1 d .
H17 H 0.8404 0.0228 0.8408 0.031 Uiso 1 1 calc R
C19 C 0.7445(7) -0.1273(5) 0.6705(4) 0.0358(13) Uani 1 1 d .
H19A H 0.6972 -0.1537 0.5904 0.054 Uiso 1 1 calc R
H19B H 0.6688 -0.1594 0.7289 0.054 Uiso 1 1 calc R
H19C H 0.8741 -0.1515 0.6894 0.054 Uiso 1 1 calc R
O4 O 0.6596(4) 0.0421(3) 0.5689(3) 0.0285(8) Uani 1 1 d .

loop_
_atom_site_aniso_label
_atom_site_aniso_U_11
_atom_site_aniso_U_22
_atom_site_aniso_U_33
_atom_site_aniso_U_23
_atom_site_aniso_U_13
_atom_site_aniso_U_12
C1 0.023(2) 0.024(3) 0.030(2) -0.001(2) 0.0035(18) -0.003(2)
C2 0.017(2) 0.018(3) 0.032(2) -0.0034(19) 0.0083(18) -0.002(2)
C3 0.023(3) 0.023(3) 0.022(2) -0.004(2) 0.0050(18) 0.007(2)
C4 0.026(3) 0.024(3) 0.026(2) -0.004(2) -0.0076(19) -0.004(2)
C5 0.026(2) 0.020(3) 0.022(2) -0.0015(18) 0.0028(18) -0.0034(19)
C6 0.048(3) 0.019(2) 0.032(2) -0.0030(18) -0.014(2) -0.003(2)
C7 0.014(2) 0.022(3) 0.024(2) -0.0031(18) 0.0037(16) 0.004(2)
C8 0.026(3) 0.023(3) 0.026(2) -0.0004(19) 0.0043(18) 0.006(2)
C9 0.018(2) 0.026(3) 0.019(2) 0.0006(18) 0.0015(16) 0.003(2)
C10 0.026(3) 0.023(3) 0.027(2) -0.0062(19) 0.0019(19) 0.004(2)
C11 0.028(3) 0.021(3) 0.033(2) -0.002(2) 0.0075(19) 0.002(2)
C12 0.033(3) 0.022(3) 0.034(2) 0.006(2) 0.010(2) 0.011(2)
C13 0.023(2) 0.030(3) 0.023(2) -0.0073(19) 0.0004(18) -0.001(2)
C14 0.027(2) 0.028(3) 0.021(2) -0.002(2) 0.0010(17) -0.003(2)
C15 0.024(2) 0.032(3) 0.011(2) -0.0017(19) -0.0023(17) -0.006(2)
C16 0.014(2) 0.029(3) 0.023(2) -0.001(2) 0.0021(16) 0.003(2)
C18 0.024(3) 0.032(3) 0.033(3) 0.002(2) 0.006(2) -0.006(2)
C20 0.027(3) 0.032(3) 0.019(2) 0.007(2) 0.0018(18) 0.005(2)
C21 0.022(2) 0.026(3) 0.027(2) 0.004(2) 0.0080(18) 0.002(2)
C22 0.017(2) 0.025(3) 0.020(2) 0.0010(19) 0.0052(16) 0.003(2)
C23 0.030(3) 0.027(3) 0.020(2) -0.0068(19) 0.0023(18) 0.000(2)
C24 0.024(2) 0.038(3) 0.025(2) -0.008(2) 0.0028(18) 0.003(2)
C25 0.034(3) 0.027(3) 0.038(3) -0.003(2) 0.007(2) 0.005(2)
C26 0.026(3) 0.029(3) 0.032(3) -0.001(2) 0.007(2) 0.009(2)
N1 0.026(2) 0.026(3) 0.0220(17) -0.0039(17) -0.0017(14) 0.0030(19)
N2 0.023(2) 0.020(2) 0.0225(18) -0.0018(16) 0.0021(15) 0.0018(18)
O1 0.052(2) 0.040(3) 0.0201(14) 0.0012(15) -0.0070(13) 0.000(2)
O2 0.0335(19) 0.0213(19) 0.0298(17) -0.0011(15) -0.0012(14) 0.0030(16)
O3 0.055(2) 0.030(2) 0.0248(15) 0.0009(14) -0.0097(14) 0.0030(19)
C17 0.029(3) 0.026(3) 0.023(2) 0.002(2) 0.0063(19) -0.004(2)
C19 0.038(3) 0.029(3) 0.043(3) -0.011(2) 0.017(2) -0.008(2)
O4 0.0330(18) 0.029(2) 0.0230(15) -0.0028(14) -0.0007(13) -0.0010(17)

loop_
_atom_type_symbol
_atom_type_description
_atom_type_scat_dispersion_real
_atom_type_scat_dispersion_imag
_atom_type_scat_source
C C 0.0033 0.0016 'International Tables Vol C Tables 4.2.6.8 and 6.1.1.4'
H H 0.0000 0.0000 'International Tables Vol C Tables 4.2.6.8 and 6.1.1.4'
N N 0.0061 0.0033 'International Tables Vol C Tables 4.2.6.8 and 6.1.1.4'
O O 0.0106 0.0060 'International Tables Vol C Tables 4.2.6.8 and 6.1.1.4'

loop_
_geom_angle_atom_site_label_1
_geom_angle_atom_site_label_2
_geom_angle_atom_site_label_3
_geom_angle
O1 C1 O2 116.6(4)
O1 C1 C2 126.0(5)
O2 C1 C2 117.4(4)
C7 C2 C3 117.8(4)
C7 C2 C1 119.9(4)
C3 C2 C1 122.3(4)
N1 C3 C2 125.0(5)
N1 C3 C4 118.9(4)
C2 C3 C4 116.1(4)
C5 C4 C3 121.3(4)
C4 C5 O2 121.8(4)
C4 C5 C6 129.5(4)
O2 C5 C6 108.7(4)
C2 C7 C9 119.1(4)
N1 C8 C13 118.2(4)
N1 C8 C9 123.8(4)
C13 C8 C9 117.9(5)
C7 C9 C8 117.1(5)
C7 C9 C10 121.9(4)
C8 C9 C10 120.9(4)
C11 C10 C9 118.9(4)
C10 C11 C12 120.3(5)
C13 C12 C11 120.8(5)
C12 C13 C8 121.0(5)
O3 C14 O4 118.0(4)
O3 C14 C15 125.2(5)
O4 C14 C15 116.7(4)
C20 C15 C16 121.8(4)
C20 C15 C14 120.5(4)
C16 C15 C14 117.7(5)
N2 C16 C17 120.6(4)
N2 C16 C15 120.7(5)
C17 C16 C15 118.7(4)
C17 C18 O4 122.3(5)
C17 C18 C19 124.9(5)
O4 C18 C19 112.8(4)
C15 C20 C21 118.8(4)
C26 C21 C20 123.9(4)
C26 C21 C22 117.7(4)
C20 C21 C22 118.4(5)
N2 C22 C23 117.9(4)
N2 C22 C21 122.2(4)
C23 C22 C21 119.9(5)
C24 C23 C22 119.2(4)
C23 C24 C25 121.1(5)
C26 C25 C24 120.9(6)
C25 C26 C21 121.2(5)
C3 N1 C8 117.0(4)
C16 N2 C22 117.9(4)
C1 O2 C5 120.9(4)
C18 C17 C16 121.2(4)
C14 O4 C18 123.3(4)

loop_
_geom_bond_atom_site_label_1
_geom_bond_atom_site_label_2
_geom_bond_distance
C1 O1 1.218(5)
C1 O2 1.381(6)
C1 C2 1.445(6)
C2 C7 1.384(7)
C2 C3 1.403(6)
C3 N1 1.305(6)
C3 C4 1.458(8)
C4 C5 1.333(7)
C5 O2 1.407(5)
C5 C6 1.501(8)
C7 C9 1.404(6)
C8 N1 1.344(7)
C8 C13 1.403(7)
C8 C9 1.410(6)
C9 C10 1.431(7)
C10 C11 1.372(7)
C11 C12 1.404(7)
C12 C13 1.377(7)
C14 O3 1.182(5)
C14 O4 1.363(6)
C14 C15 1.492(6)
C15 C20 1.345(7)
C15 C16 1.444(6)
C16 N2 1.347(6)
C16 C17 1.407(8)
C18 C17 1.321(7)
C18 O4 1.364(6)
C18 C19 1.467(8)
C20 C21 1.401(7)
C21 C26 1.410(8)
C21 C22 1.436(6)
C22 N2 1.385(7)
C22 C23 1.423(6)
C23 C24 1.356(8)
C24 C25 1.406(7)
C25 C26 1.349(7)
